data_1505507
loop_
_publ_author_name
'Gilley, Cynthia B.'
'Buller, Matthew J.'
'Kobayashi, Yoshihisa'

_publ_section_title
;
 New entry to convertible isocyanides for the Ugi reaction and its
 application to the stereocontrolled formal total synthesis of the
 proteasome inhibitor omuralide.
;
_journal_issue 18
_journal_name_full 'Organic letters'
_journal_page_first 3631
_journal_page_last 3634
_journal_paper_doi 10.1021/ol701446y
_journal_volume 9
_journal_year 2007
_chemical_absolute_configuration ad
_chemical_formula_sum 'C28 H36 N2 O7'
_chemical_formula_weight 512.59
_chemical_name_common CG-712
_chemical_name_systematic
;
 ?
;
_space_group.centring_type P

_space_group_IT_number 19
_space_group.IT_number 19

_symmetry_cell_setting orthorhombic
_symmetry_space_group_name_Hall 'P 2ac 2ab'
_symmetry_space_group_name_H-M 'P 21 21 21'
_atom_sites_solution_hydrogens geom
_atom_sites_solution_primary direct
_atom_sites_solution_secondary difmap
_audit_creation_method SHELXL-97
_cell_angle_alpha 90.00
_cell_angle_beta 90.00
_cell_angle_gamma 90.00
_cell_formula_units_Z 4
_cell_length_a 8.5250(9)
_cell_length_b 12.0770(14)
_cell_length_c 25.174(3)
_cell_measurement_reflns_used 7221
_cell_measurement_temperature 208(2)
_cell_measurement_theta_max 28.09
_cell_measurement_theta_min 2.34
_cell_volume 2591.8(5)
_computing_cell_refinement 'Bruker SMART'
_computing_data_collection 'Bruker SMART'
_computing_data_reduction 'Bruker SAINT'
_computing_molecular_graphics ORTEP-32
_computing_publication_material WinGX
_computing_structure_refinement SHELXL-97
_computing_structure_solution SIR-2004
_diffrn_ambient_temperature 208(2)
_diffrn_measured_fraction_theta_full 0.999
_diffrn_measured_fraction_theta_max 0.999
_diffrn_measurement_device_type 'CCD area detector'
_diffrn_measurement_method 'phi and omega scans'
_diffrn_radiation_monochromator graphite
_diffrn_radiation_source 'fine-focus sealed tube'
_diffrn_radiation_type MoK\a
_diffrn_radiation_wavelength 0.71073
_diffrn_reflns_av_R_equivalents 0.0390
_diffrn_reflns_av_sigmaI/netI 0.0420
_diffrn_reflns_limit_h_max 9
_diffrn_reflns_limit_h_min -10
_diffrn_reflns_limit_k_max 14
_diffrn_reflns_limit_k_min -14
_diffrn_reflns_limit_l_max 29
_diffrn_reflns_limit_l_min -29
_diffrn_reflns_number 15122
_diffrn_reflns_theta_full 25.00
_diffrn_reflns_theta_max 25.03
_diffrn_reflns_theta_min 2.34
_exptl_absorpt_coefficient_mu 0.094
_exptl_absorpt_correction_T_max 0.9906
_exptl_absorpt_correction_T_min 0.9677
_exptl_absorpt_correction_type multi-scan
_exptl_absorpt_process_details SADABS
_exptl_crystal_colour colorless
_exptl_crystal_density_diffrn 1.314
_exptl_crystal_density_method 'not measured'
_exptl_crystal_description needle
_exptl_crystal_F_000 1096
_exptl_crystal_size_max 0.35
_exptl_crystal_size_mid 0.10
_exptl_crystal_size_min 0.10
_refine_diff_density_max 0.146
_refine_diff_density_min -0.161
_refine_diff_density_rms 0.036
_refine_ls_abs_structure_details 'Flack H D (1983), Acta Cryst. A39, 876-881'
_refine_ls_abs_structure_Flack 0.3(10)
_refine_ls_extinction_method none
_refine_ls_goodness_of_fit_ref 1.090
_refine_ls_hydrogen_treatment constr
_refine_ls_matrix_type full
_refine_ls_number_parameters 340
_refine_ls_number_reflns 4580
_refine_ls_number_restraints 0
_refine_ls_restrained_S_all 1.090
_refine_ls_R_factor_all 0.0506
_refine_ls_R_factor_gt 0.0427
_refine_ls_shift/su_max 0.000
_refine_ls_shift/su_mean 0.000
_refine_ls_structure_factor_coef Fsqd
_refine_ls_weighting_details 'calc w=1/[\s^2^(Fo^2^)+(0.0420P)^2^+0.2814P] where P=(Fo^2^+2Fc^2^)/3'
_refine_ls_weighting_scheme calc
_refine_ls_wR_factor_gt 0.0899
_refine_ls_wR_factor_ref 0.0928
_reflns_number_gt 4052
_reflns_number_total 4580
_reflns_threshold_expression >2sigma(I)
_cod_data_source_file ol701446y-file002.cif
_cod_data_source_block kob02
_cod_depositor_comments
;
The following automatic conversions were performed:

'_space_group.centring_type' value 'primitive' was replaced with the
value 'P' as specified in the replacement file
'/home/antanas/src/cod-tools/trunk/data/replacement-values/replacement_values.lst'.

Automatic conversion script
Id: cif_fix_values 5642 2017-10-24 12:04:52Z antanas 
;
_cod_original_sg_symbol_H-M P2(1)2(1)2(1)
_cod_database_code 1505507

loop_
_symmetry_equiv_pos_as_xyz
'x, y, z'
'-x+1/2, -y, z+1/2'
'x+1/2, -y+1/2, -z'
'-x, y+1/2, -z+1/2'

loop_
_atom_site_label
_atom_site_type_symbol
_atom_site_fract_x
_atom_site_fract_y
_atom_site_fract_z
_atom_site_U_iso_or_equiv
_atom_site_adp_type
_atom_site_occupancy
_atom_site_symmetry_multiplicity
_atom_site_calc_flag
_atom_site_refinement_flags
C1 C 0.1925(2) 0.51808(18) 0.71493(8) 0.0261(5) Uani 1 1 d .
C2 C 0.1765(2) 0.5885(2) 0.75760(8) 0.0304(5) Uani 1 1 d .
H2 H 0.2236 0.6589 0.7568 0.036 Uiso 1 1 calc R
C3 C 0.0908(3) 0.5557(2) 0.80168(9) 0.0382(6) Uani 1 1 d .
H3 H 0.0789 0.6039 0.8307 0.046 Uiso 1 1 calc R
C4 C 0.0230(3) 0.4518(2) 0.80285(10) 0.0396(6) Uani 1 1 d .
H4 H -0.0326 0.4283 0.8331 0.048 Uiso 1 1 calc R
C5 C 0.0372(3) 0.3829(2) 0.75954(10) 0.0362(6) Uani 1 1 d .
H5 H -0.0100 0.3125 0.7605 0.043 Uiso 1 1 calc R
C6 C 0.1196(2) 0.41479(18) 0.71437(9) 0.0283(5) Uani 1 1 d .
C7 C 0.1315(2) 0.33805(19) 0.66777(9) 0.0343(5) Uani 1 1 d .
H7A H 0.1476 0.3813 0.6353 0.041 Uiso 1 1 calc R
H7B H 0.0332 0.2967 0.6640 0.041 Uiso 1 1 calc R
C8 C 0.2660(3) 0.25784(19) 0.67483(10) 0.0406(6) Uani 1 1 d .
H8 H 0.2623 0.2302 0.7118 0.049 Uiso 1 1 calc R
C9 C 0.2645(3) 0.1905(2) 0.58576(11) 0.0536(7) Uani 1 1 d .
H9A H 0.3421 0.2474 0.5788 0.080 Uiso 1 1 calc R
H9B H 0.1619 0.2167 0.5749 0.080 Uiso 1 1 calc R
H9C H 0.2909 0.1242 0.5659 0.080 Uiso 1 1 calc R
C10 C 0.5390(3) 0.2617(2) 0.68936(13) 0.0569(8) Uani 1 1 d .
H10A H 0.5552 0.1939 0.6694 0.085 Uiso 1 1 calc R
H10B H 0.5218 0.2439 0.7265 0.085 Uiso 1 1 calc R
H10C H 0.6309 0.3085 0.6861 0.085 Uiso 1 1 calc R
C11 C 0.2904(2) 0.64572(17) 0.64639(8) 0.0230(5) Uani 1 1 d .
C12 C 0.4144(2) 0.66415(17) 0.60180(8) 0.0235(5) Uani 1 1 d .
C13 C 0.5023(3) 0.55879(18) 0.58547(8) 0.0265(5) Uani 1 1 d .
H13A H 0.4278 0.5008 0.5753 0.032 Uiso 1 1 calc R
H13B H 0.5712 0.5739 0.5552 0.032 Uiso 1 1 calc R
C14 C 0.6981(2) 0.60234(19) 0.65458(8) 0.0296(5) Uani 1 1 d .
C15 C 0.7351(3) 0.5547(2) 0.70815(9) 0.0421(6) Uani 1 1 d .
H15A H 0.6405 0.5526 0.7295 0.063 Uiso 1 1 calc R
H15B H 0.8131 0.6006 0.7256 0.063 Uiso 1 1 calc R
H15C H 0.7758 0.4802 0.7040 0.063 Uiso 1 1 calc R
C16 C 0.8441(2) 0.6175(2) 0.62101(11) 0.0411(6) Uani 1 1 d .
H16A H 0.9041 0.6798 0.6344 0.062 Uiso 1 1 calc R
H16B H 0.8140 0.6315 0.5845 0.062 Uiso 1 1 calc R
H16C H 0.9075 0.5509 0.6227 0.062 Uiso 1 1 calc R
C17 C 0.5479(2) 0.74346(17) 0.61781(8) 0.0248(5) Uani 1 1 d .
H17 H 0.6279 0.7393 0.5894 0.030 Uiso 1 1 calc R
C18 C 0.4802(2) 0.85912(17) 0.61599(9) 0.0285(5) Uani 1 1 d .
H18 H 0.5607 0.9083 0.6003 0.034 Uiso 1 1 calc R
C19 C 0.4279(3) 0.91106(19) 0.66823(9) 0.0356(5) Uani 1 1 d .
H19A H 0.5187 0.9237 0.6906 0.053 Uiso 1 1 calc R
H19B H 0.3557 0.8615 0.6862 0.053 Uiso 1 1 calc R
H19C H 0.3760 0.9810 0.6611 0.053 Uiso 1 1 calc R
C20 C 0.3514(2) 0.84293(18) 0.57452(8) 0.0292(5) Uani 1 1 d .
C21 C 0.2069(2) 0.69470(18) 0.53013(9) 0.0325(5) Uani 1 1 d .
H21A H 0.1791 0.7514 0.5039 0.039 Uiso 1 1 calc R
H21B H 0.1175 0.6857 0.5542 0.039 Uiso 1 1 calc R
C22 C 0.2368(2) 0.58647(19) 0.50181(8) 0.0297(5) Uani 1 1 d .
C23 C 0.1394(3) 0.4972(2) 0.50937(9) 0.0352(6) Uani 1 1 d .
H23 H 0.0517 0.5048 0.5317 0.042 Uiso 1 1 calc R
C24 C 0.1672(3) 0.3961(2) 0.48490(10) 0.0407(6) Uani 1 1 d .
H24 H 0.0984 0.3363 0.4903 0.049 Uiso 1 1 calc R
C25 C 0.2969(3) 0.3843(2) 0.45261(9) 0.0399(6) Uani 1 1 d .
C26 C 0.3948(3) 0.4736(2) 0.44415(9) 0.0377(6) Uani 1 1 d .
H26 H 0.4829 0.4660 0.4220 0.045 Uiso 1 1 calc R
C27 C 0.3639(3) 0.57381(19) 0.46802(9) 0.0339(5) Uani 1 1 d .
H27 H 0.4300 0.6345 0.4613 0.041 Uiso 1 1 calc R
C28 C 0.2456(4) 0.1928(2) 0.43576(13) 0.0677(9) Uani 1 1 d .
H28A H 0.1385 0.2077 0.4248 0.102 Uiso 1 1 calc R
H28B H 0.2473 0.1736 0.4732 0.102 Uiso 1 1 calc R
H28C H 0.2873 0.1318 0.4151 0.102 Uiso 1 1 calc R
N1 N 0.2927(2) 0.54783(14) 0.67152(7) 0.0271(4) Uani 1 1 d .
H1 H 0.3601 0.4987 0.6606 0.032 Uiso 1 1 calc R
N2 N 0.34295(19) 0.73219(14) 0.56053(7) 0.0259(4) Uani 1 1 d .
O1 O 0.2623(2) 0.16572(13) 0.64110(7) 0.0505(5) Uani 1 1 d .
O2 O 0.40542(18) 0.31862(13) 0.66892(7) 0.0404(4) Uani 1 1 d .
O3 O 0.19465(16) 0.71766(12) 0.65523(6) 0.0312(4) Uani 1 1 d .
O4 O 0.59272(16) 0.52419(11) 0.63040(6) 0.0268(3) Uani 1 1 d .
O5 O 0.62037(16) 0.70575(12) 0.66465(5) 0.0274(3) Uani 1 1 d .
O6 O 0.2716(2) 0.91443(13) 0.55419(7) 0.0447(4) Uani 1 1 d .
O7 O 0.3387(2) 0.28855(15) 0.42728(8) 0.0565(5) Uani 1 1 d .

loop_
_atom_site_aniso_label
_atom_site_aniso_U_11
_atom_site_aniso_U_22
_atom_site_aniso_U_33
_atom_site_aniso_U_23
_atom_site_aniso_U_13
_atom_site_aniso_U_12
C1 0.0198(10) 0.0298(12) 0.0286(11) 0.0069(9) -0.0024(9) 0.0039(10)
C2 0.0283(10) 0.0303(12) 0.0324(12) 0.0040(10) -0.0059(10) -0.0025(11)
C3 0.0389(12) 0.0456(15) 0.0302(13) 0.0033(11) 0.0023(11) 0.0036(12)
C4 0.0356(12) 0.0460(16) 0.0372(14) 0.0141(12) 0.0087(11) 0.0027(12)
C5 0.0284(12) 0.0348(15) 0.0454(15) 0.0131(11) 0.0021(11) -0.0018(11)
C6 0.0219(10) 0.0264(12) 0.0368(12) 0.0057(10) -0.0023(10) 0.0042(10)
C7 0.0320(11) 0.0276(12) 0.0433(14) 0.0058(11) -0.0004(11) -0.0050(10)
C8 0.0474(14) 0.0292(13) 0.0452(15) 0.0056(11) 0.0046(12) 0.0042(12)
C9 0.0595(17) 0.0419(16) 0.0592(18) -0.0101(13) 0.0051(15) -0.0043(14)
C10 0.0482(15) 0.0560(19) 0.0666(19) -0.0030(15) -0.0099(14) 0.0206(15)
C11 0.0194(10) 0.0220(11) 0.0275(12) -0.0023(9) -0.0022(9) -0.0014(9)
C12 0.0248(10) 0.0223(11) 0.0236(11) 0.0015(9) -0.0027(9) 0.0014(9)
C13 0.0269(11) 0.0280(12) 0.0247(11) -0.0038(9) -0.0029(9) 0.0028(10)
C14 0.0243(10) 0.0327(12) 0.0316(12) -0.0049(10) -0.0014(9) 0.0067(10)
C15 0.0435(13) 0.0423(14) 0.0404(14) -0.0058(11) -0.0121(12) 0.0133(12)
C16 0.0239(11) 0.0441(15) 0.0554(16) -0.0060(13) 0.0010(11) 0.0026(10)
C17 0.0231(10) 0.0285(12) 0.0228(11) -0.0009(9) 0.0007(9) -0.0013(9)
C18 0.0306(11) 0.0222(12) 0.0327(13) 0.0000(10) 0.0044(10) -0.0041(10)
C19 0.0401(12) 0.0267(12) 0.0400(14) -0.0055(11) -0.0015(11) 0.0031(11)
C20 0.0309(11) 0.0280(13) 0.0288(12) 0.0018(10) 0.0048(10) 0.0022(10)
C21 0.0304(11) 0.0380(14) 0.0292(12) -0.0012(10) -0.0083(10) 0.0075(11)
C22 0.0290(11) 0.0364(13) 0.0237(11) 0.0001(10) -0.0099(9) 0.0028(11)
C23 0.0291(12) 0.0430(14) 0.0335(13) -0.0012(11) -0.0032(10) 0.0001(11)
C24 0.0347(12) 0.0373(14) 0.0503(15) -0.0021(12) -0.0039(12) -0.0090(12)
C25 0.0431(13) 0.0378(14) 0.0388(14) -0.0115(11) -0.0064(12) -0.0008(12)
C26 0.0353(12) 0.0474(15) 0.0304(12) -0.0119(11) 0.0018(11) -0.0018(12)
C27 0.0330(12) 0.0385(14) 0.0302(12) -0.0014(11) -0.0028(10) -0.0087(11)
C28 0.080(2) 0.0407(17) 0.083(2) -0.0212(16) -0.006(2) -0.0064(16)
N1 0.0243(8) 0.0228(10) 0.0341(10) 0.0029(8) 0.0052(8) 0.0033(8)
N2 0.0300(9) 0.0226(10) 0.0250(9) 0.0009(8) -0.0006(8) 0.0027(8)
O1 0.0626(11) 0.0226(9) 0.0663(13) -0.0002(8) 0.0107(10) 0.0042(9)
O2 0.0357(8) 0.0323(9) 0.0533(11) 0.0030(8) -0.0027(8) 0.0079(8)
O3 0.0291(7) 0.0254(8) 0.0391(9) 0.0031(7) 0.0062(7) 0.0071(7)
O4 0.0256(7) 0.0250(8) 0.0299(8) -0.0009(6) -0.0044(7) 0.0033(7)
O5 0.0249(7) 0.0290(8) 0.0282(8) -0.0047(6) -0.0039(6) 0.0022(7)
O6 0.0526(10) 0.0276(9) 0.0540(10) 0.0060(8) -0.0132(9) 0.0096(8)
O7 0.0578(12) 0.0431(11) 0.0684(13) -0.0248(10) 0.0060(10) -0.0058(10)

loop_
_atom_type_symbol
_atom_type_description
_atom_type_scat_dispersion_real
_atom_type_scat_dispersion_imag
_atom_type_scat_source
C C 0.0033 0.0016 'International Tables Vol C Tables 4.2.6.8 and 6.1.1.4'
H H 0.0000 0.0000 'International Tables Vol C Tables 4.2.6.8 and 6.1.1.4'
N N 0.0061 0.0033 'International Tables Vol C Tables 4.2.6.8 and 6.1.1.4'
O O 0.0106 0.0060 'International Tables Vol C Tables 4.2.6.8 and 6.1.1.4'

loop_
_geom_angle_atom_site_label_1
_geom_angle_atom_site_label_2
_geom_angle_atom_site_label_3
_geom_angle
C2 C1 C6 121.1(2)
C2 C1 N1 119.9(2)
C6 C1 N1 118.85(19)
C1 C2 C3 120.0(2)
C1 C2 H2 120.0
C3 C2 H2 120.0
C4 C3 C2 119.8(2)
C4 C3 H3 120.1
C2 C3 H3 120.1
C5 C4 C3 119.7(2)
C5 C4 H4 120.2
C3 C4 H4 120.2
C4 C5 C6 121.6(2)
C4 C5 H5 119.2
C6 C5 H5 119.2
C5 C6 C1 117.7(2)
C5 C6 C7 120.2(2)
C1 C6 C7 122.10(19)
C6 C7 C8 110.84(19)
C6 C7 H7A 109.5
C8 C7 H7A 109.5
C6 C7 H7B 109.5
C8 C7 H7B 109.5
H7A C7 H7B 108.1
O1 C8 O2 111.7(2)
O1 C8 C7 114.9(2)
O2 C8 C7 107.13(17)
O1 C8 H8 107.6
O2 C8 H8 107.6
C7 C8 H8 107.6
O1 C9 H9A 109.5
O1 C9 H9B 109.5
H9A C9 H9B 109.5
O1 C9 H9C 109.5
H9A C9 H9C 109.5
H9B C9 H9C 109.5
O2 C10 H10A 109.5
O2 C10 H10B 109.5
H10A C10 H10B 109.5
O2 C10 H10C 109.5
H10A C10 H10C 109.5
H10B C10 H10C 109.5
O3 C11 N1 123.72(19)
O3 C11 C12 119.11(18)
N1 C11 C12 117.12(17)
N2 C12 C13 118.75(17)
N2 C12 C17 98.32(16)
C13 C12 C17 103.02(16)
N2 C12 C11 108.07(15)
C13 C12 C11 113.97(16)
C17 C12 C11 113.68(16)
O4 C13 C12 107.08(16)
O4 C13 H13A 110.3
C12 C13 H13A 110.3
O4 C13 H13B 110.3
C12 C13 H13B 110.3
H13A C13 H13B 108.6
O5 C14 O4 110.93(15)
O5 C14 C15 105.76(17)
O4 C14 C15 105.10(19)
O5 C14 C16 111.86(19)
O4 C14 C16 110.87(18)
C15 C14 C16 112.02(19)
C14 C15 H15A 109.5
C14 C15 H15B 109.5
H15A C15 H15B 109.5
C14 C15 H15C 109.5
H15A C15 H15C 109.5
H15B C15 H15C 109.5
C14 C16 H16A 109.5
C14 C16 H16B 109.5
H16A C16 H16B 109.5
C14 C16 H16C 109.5
H16A C16 H16C 109.5
H16B C16 H16C 109.5
O5 C17 C18 119.48(17)
O5 C17 C12 110.01(16)
C18 C17 C12 106.51(16)
O5 C17 H17 106.7
C18 C17 H17 106.7
C12 C17 H17 106.7
C17 C18 C19 117.76(18)
C17 C18 C20 100.19(16)
C19 C18 C20 115.62(18)
C17 C18 H18 107.5
C19 C18 H18 107.5
C20 C18 H18 107.5
C18 C19 H19A 109.5
C18 C19 H19B 109.5
H19A C19 H19B 109.5
C18 C19 H19C 109.5
H19A C19 H19C 109.5
H19B C19 H19C 109.5
O6 C20 N2 123.4(2)
O6 C20 C18 126.9(2)
N2 C20 C18 109.57(18)
N2 C21 C22 112.41(17)
N2 C21 H21A 109.1
C22 C21 H21A 109.1
N2 C21 H21B 109.1
C22 C21 H21B 109.1
H21A C21 H21B 107.9
C23 C22 C27 118.1(2)
C23 C22 C21 120.8(2)
C27 C22 C21 121.1(2)
C22 C23 C24 121.7(2)
C22 C23 H23 119.1
C24 C23 H23 119.1
C25 C24 C23 119.2(2)
C25 C24 H24 120.4
C23 C24 H24 120.4
O7 C25 C24 124.8(2)
O7 C25 C26 115.5(2)
C24 C25 C26 119.7(2)
C27 C26 C25 120.3(2)
C27 C26 H26 119.9
C25 C26 H26 119.9
C26 C27 C22 121.0(2)
C26 C27 H27 119.5
C22 C27 H27 119.5
O7 C28 H28A 109.5
O7 C28 H28B 109.5
H28A C28 H28B 109.5
O7 C28 H28C 109.5
H28A C28 H28C 109.5
H28B C28 H28C 109.5
C11 N1 C1 124.89(18)
C11 N1 H1 117.6
C1 N1 H1 117.6
C20 N2 C12 109.95(17)
C20 N2 C21 118.28(17)
C12 N2 C21 122.02(17)
C8 O1 C9 115.21(18)
C8 O2 C10 112.67(18)
C13 O4 C14 118.64(16)
C17 O5 C14 109.63(15)
C25 O7 C28 118.2(2)

loop_
_geom_bond_atom_site_label_1
_geom_bond_atom_site_label_2
_geom_bond_distance
C1 C2 1.377(3)
C1 C6 1.394(3)
C1 N1 1.433(3)
C2 C3 1.386(3)
C2 H2 0.9400
C3 C4 1.382(3)
C3 H3 0.9400
C4 C5 1.377(4)
C4 H4 0.9400
C5 C6 1.391(3)
C5 H5 0.9400
C6 C7 1.498(3)
C7 C8 1.512(3)
C7 H7A 0.9800
C7 H7B 0.9800
C8 O1 1.400(3)
C8 O2 1.405(3)
C8 H8 0.9900
C9 O1 1.425(3)
C9 H9A 0.9700
C9 H9B 0.9700
C9 H9C 0.9700
C10 O2 1.426(3)
C10 H10A 0.9700
C10 H10B 0.9700
C10 H10C 0.9700
C11 O3 1.213(2)
C11 N1 1.341(3)
C11 C12 1.558(3)
C12 N2 1.458(3)
C12 C13 1.533(3)
C12 C17 1.541(3)
C13 O4 1.431(2)
C13 H13A 0.9800
C13 H13B 0.9800
C14 O5 1.436(3)
C14 O4 1.438(3)
C14 C15 1.500(3)
C14 C16 1.515(3)
C15 H15A 0.9700
C15 H15B 0.9700
C15 H15C 0.9700
C16 H16A 0.9700
C16 H16B 0.9700
C16 H16C 0.9700
C17 O5 1.407(2)
C17 C18 1.512(3)
C17 H17 0.9900
C18 C19 1.524(3)
C18 C20 1.527(3)
C18 H18 0.9900
C19 H19A 0.9700
C19 H19B 0.9700
C19 H19C 0.9700
C20 O6 1.213(2)
C20 N2 1.385(3)
C21 N2 1.462(3)
C21 C22 1.511(3)
C21 H21A 0.9800
C21 H21B 0.9800
C22 C23 1.374(3)
C22 C27 1.386(3)
C23 C24 1.388(3)
C23 H23 0.9400
C24 C25 1.380(3)
C24 H24 0.9400
C25 O7 1.368(3)
C25 C26 1.380(3)
C26 C27 1.376(3)
C26 H26 0.9400
C27 H27 0.9400
C28 O7 1.418(3)
C28 H28A 0.9700
C28 H28B 0.9700
C28 H28C 0.9700
N1 H1 0.8700

loop_
_cod_related_entry_id
_cod_related_entry_database
_cod_related_entry_code
1 ChemSpider 30651622
